data_2229560
loop_
_publ_author_name
'Li, Shi-Jie'
'Ma, Xiao-Tian'
'Song, Wen-Dong'
'Li, Xiao-Fei'
'Liu, Juan-Hua'

_publ_section_title
;
 Poly[[[diaquasodium]-\m~3~-5-carboxy-2-ethyl-1<i>H</i>-imidazole-4-carboxylato-\k^4^<i>N</i>^3^,<i>O</i>^4^:<i>O</i>^5^:<i>O</i>^5^]
 monohydrate]
;
_journal_coeditor_code ZL2345
_journal_issue 3
_journal_name_full 'Acta Crystallographica Section E'
_journal_page_first m295
_journal_page_last m296
_journal_paper_doi 10.1107/S1600536811002741
_journal_volume 67
_journal_year 2011
_chemical_formula_iupac '[Na (C7 H7 N2 O4) (H2 O)2], H2 O'
_chemical_formula_moiety 'C7 H11 N2 Na O6, H2 O'
_chemical_formula_sum 'C7 H13 N2 Na O7'
_chemical_formula_weight 260.18
_chemical_name_systematic
;
Poly[[[diaquasodium]-\m~3~-5-carboxy-2-ethyl-1<i>H</i>-
imidazole-4-carboxylato-\k^4^<i>N</i>^3^,<i>O</i>^4^:<i>O</i>^5^:<i>O</i>^5^]
monohydrate]
;
_space_group_IT_number 14
_symmetry_cell_setting monoclinic
_symmetry_space_group_name_Hall '-P 2yn'
_symmetry_space_group_name_H-M 'P 1 21/n 1'
_atom_sites_solution_hydrogens geom
_atom_sites_solution_primary direct
_atom_sites_solution_secondary difmap
_audit_creation_method SHELXL-97
_cell_angle_alpha 90.00
_cell_angle_beta 98.8800(10)
_cell_angle_gamma 90.00
_cell_formula_units_Z 4
_cell_length_a 8.5231(8)
_cell_length_b 7.0598(7)
_cell_length_c 19.0329(17)
_cell_measurement_reflns_used 1702
_cell_measurement_temperature 298(2)
_cell_measurement_theta_max 25.93
_cell_measurement_theta_min 2.449
_cell_volume 1131.51(18)
_computing_cell_refinement 'SAINT (Bruker, 2007)'
_computing_data_collection 'SMART (Bruker, 2007)'
_computing_data_reduction 'SAINT (Bruker, 2007)'
_computing_molecular_graphics 'SHELXTL (Sheldrick, 2008)'
_computing_publication_material 'SHELXTL (Sheldrick, 2008)'
_computing_structure_refinement 'SHELXL97 (Sheldrick, 2008)'
_computing_structure_solution 'SHELXS97 (Sheldrick, 2008)'
_diffrn_ambient_temperature 298(2)
_diffrn_measured_fraction_theta_full 0.999
_diffrn_measured_fraction_theta_max 0.999
_diffrn_measurement_device_type 'Bruker SMART 1000 CCD area-detector'
_diffrn_measurement_method '\f and \w'
_diffrn_radiation_monochromator graphite
_diffrn_radiation_source 'fine-focus sealed tube'
_diffrn_radiation_type MoK\a
_diffrn_radiation_wavelength 0.71073
_diffrn_reflns_av_R_equivalents 0.0434
_diffrn_reflns_av_sigmaI/netI 0.0433
_diffrn_reflns_limit_h_max 10
_diffrn_reflns_limit_h_min -6
_diffrn_reflns_limit_k_max 8
_diffrn_reflns_limit_k_min -8
_diffrn_reflns_limit_l_max 21
_diffrn_reflns_limit_l_min -22
_diffrn_reflns_number 5410
_diffrn_reflns_theta_full 24.99
_diffrn_reflns_theta_max 24.99
_diffrn_reflns_theta_min 2.49
_diffrn_standards_number 0
_exptl_absorpt_coefficient_mu 0.167
_exptl_absorpt_correction_T_max 0.9455
_exptl_absorpt_correction_T_min 0.9228
_exptl_absorpt_correction_type multi-scan
_exptl_absorpt_process_details '(SADABS; Bruker, 2007)'
_exptl_crystal_colour colorless
_exptl_crystal_density_diffrn 1.527
_exptl_crystal_density_method 'not measured'
_exptl_crystal_description block
_exptl_crystal_F_000 544
_exptl_crystal_size_max 0.49
_exptl_crystal_size_mid 0.48
_exptl_crystal_size_min 0.34
_refine_diff_density_max 0.329
_refine_diff_density_min -0.272
_refine_ls_extinction_coef 0.116(7)
_refine_ls_extinction_expression Fc^*^=kFc[1+0.001xFc^2^\l^3^/sin(2\q)]^-1/4^
_refine_ls_extinction_method 'SHELXL97 (Sheldrick, 2008)'
_refine_ls_goodness_of_fit_ref 1.043
_refine_ls_hydrogen_treatment mixed
_refine_ls_matrix_type full
_refine_ls_number_parameters 162
_refine_ls_number_reflns 1991
_refine_ls_number_restraints 9
_refine_ls_restrained_S_all 1.222
_refine_ls_R_factor_all 0.0535
_refine_ls_R_factor_gt 0.0390
_refine_ls_shift/su_max 0.000
_refine_ls_shift/su_mean 0.000
_refine_ls_structure_factor_coef Fsqd
_refine_ls_weighting_details 'calc w=1/[\s^2^(Fo^2^)+(0.0431P)^2^+0.6580P] where P=(Fo^2^+2Fc^2^)/3'
_refine_ls_weighting_scheme calc
_refine_ls_wR_factor_gt 0.0952
_refine_ls_wR_factor_ref 0.1085
_reflns_number_gt 1549
_reflns_number_total 1991
_reflns_threshold_expression I>2\s(I)
_cod_data_source_file zl2345.cif
_cod_data_source_block I
_cod_original_sg_symbol_H-M 'P 21/n'
_cod_database_code 2229560
_cod_database_fobs_code 2229560

loop_
_symmetry_equiv_pos_as_xyz
'x, y, z'
'-x+1/2, y+1/2, -z+1/2'
'-x, -y, -z'
'x-1/2, -y-1/2, z-1/2'

loop_
_atom_site_type_symbol
_atom_site_label
_atom_site_fract_x
_atom_site_fract_y
_atom_site_fract_z
_atom_site_U_iso_or_equiv
_atom_site_adp_type
_atom_site_calc_flag
_atom_site_refinement_flags
_atom_site_occupancy
_atom_site_disorder_assembly
_atom_site_disorder_group
Na Na1 0.93820(11) 0.32398(16) 0.56175(5) 0.0388(4) Uani d . 1 . .
N N1 0.3469(2) 0.7014(3) 0.42293(10) 0.0288(5) Uani d . 1 . .
N N2 0.5987(2) 0.6488(3) 0.41437(10) 0.0283(5) Uani d . 1 . .
H H2 0.6816 0.6165 0.3966 0.034 Uiso calc R 1 . .
O O1 0.2192(2) 0.8220(3) 0.54163(10) 0.0413(5) Uani d . 1 . .
O O2 0.4583(2) 0.8601(3) 0.60539(9) 0.0361(5) Uani d . 1 . .
O O3 0.7371(2) 0.8029(3) 0.59418(9) 0.0361(5) Uani d . 1 . .
H H3 0.6453 0.8360 0.5953 0.054 Uiso calc R 1 . .
O O4 0.8713(2) 0.6644(3) 0.51722(9) 0.0374(5) Uani d . 1 . .
O O1W 1.1322(2) 0.5012(3) 0.63961(10) 0.0413(5) Uani d D 1 . .
H H1W 1.132(4) 0.608(2) 0.6204(13) 0.062 Uiso d D 1 . .
H H2W 1.152(4) 0.509(4) 0.6843(6) 0.062 Uiso d D 1 . .
O O2W 1.0214(2) 0.0314(3) 0.61812(10) 0.0444(6) Uani d D 1 . .
H H3W 1.0861 -0.0263 0.5958 0.067 Uiso d RD 1 . .
H H4W 0.9347 -0.0303 0.6128 0.067 Uiso d RD 1 . .
O O3W 0.3117(3) 0.0343(4) 0.71733(11) 0.0803(9) Uani d D 1 . .
H H5W 0.3704 -0.0161 0.6902 0.120 Uiso d RD 1 . .
H H6W 0.2135 0.0274 0.7005 0.120 Uiso d RD 1 . .
C C1 0.3656(3) 0.8138(4) 0.54743(13) 0.0292(6) Uani d . 1 . .
C C2 0.4401(3) 0.7466(3) 0.48677(12) 0.0256(6) Uani d . 1 . .
C C3 0.5973(3) 0.7131(3) 0.48215(12) 0.0255(6) Uani d . 1 . .
C C4 0.7464(3) 0.7262(4) 0.53360(13) 0.0277(6) Uani d . 1 . .
C C5 0.4475(3) 0.6448(4) 0.38032(13) 0.0280(6) Uani d . 1 . .
C C6 0.4053(3) 0.5841(5) 0.30430(13) 0.0391(7) Uani d . 1 . .
H H6A 0.4522 0.4610 0.2986 0.047 Uiso calc R 1 . .
H H6B 0.4512 0.6731 0.2744 0.047 Uiso calc R 1 . .
C C7 0.2284(3) 0.5722(5) 0.27913(15) 0.0472(8) Uani d . 1 . .
H H7A 0.1832 0.4770 0.3059 0.071 Uiso calc R 1 . .
H H7B 0.2094 0.5397 0.2296 0.071 Uiso calc R 1 . .
H H7C 0.1804 0.6925 0.2859 0.071 Uiso calc R 1 . .

loop_
_atom_site_aniso_label
_atom_site_aniso_U_11
_atom_site_aniso_U_22
_atom_site_aniso_U_33
_atom_site_aniso_U_12
_atom_site_aniso_U_13
_atom_site_aniso_U_23
Na1 0.0261(6) 0.0525(8) 0.0381(6) 0.0021(5) 0.0057(4) -0.0010(5)
N1 0.0239(11) 0.0336(12) 0.0288(11) 0.0004(9) 0.0038(9) 0.0000(9)
N2 0.0228(11) 0.0363(13) 0.0270(11) 0.0012(9) 0.0083(8) -0.0012(9)
O1 0.0241(10) 0.0583(13) 0.0433(11) 0.0016(9) 0.0107(8) -0.0118(10)
O2 0.0295(10) 0.0503(12) 0.0289(10) 0.0009(8) 0.0057(7) -0.0098(8)
O3 0.0243(9) 0.0520(13) 0.0319(10) 0.0009(8) 0.0033(7) -0.0077(9)
O4 0.0229(10) 0.0517(13) 0.0379(10) 0.0049(8) 0.0061(8) -0.0022(9)
O1W 0.0422(11) 0.0494(13) 0.0332(10) 0.0032(10) 0.0086(9) -0.0007(9)
O2W 0.0342(10) 0.0526(13) 0.0464(12) 0.0014(9) 0.0062(8) -0.0099(10)
O3W 0.0568(15) 0.148(3) 0.0359(12) 0.0132(16) 0.0053(10) -0.0115(15)
C1 0.0279(14) 0.0297(14) 0.0312(14) -0.0002(11) 0.0082(11) 0.0000(11)
C2 0.0246(12) 0.0257(13) 0.0272(12) -0.0007(10) 0.0056(10) 0.0015(10)
C3 0.0257(13) 0.0260(13) 0.0255(12) -0.0001(10) 0.0060(10) 0.0000(10)
C4 0.0255(13) 0.0291(14) 0.0293(13) -0.0002(11) 0.0062(10) 0.0011(11)
C5 0.0266(13) 0.0307(14) 0.0272(13) 0.0003(10) 0.0054(10) 0.0006(11)
C6 0.0391(16) 0.0506(19) 0.0275(14) -0.0012(13) 0.0048(11) -0.0024(13)
C7 0.0446(17) 0.058(2) 0.0351(15) -0.0049(15) -0.0052(12) 0.0008(14)

loop_
_atom_type_symbol
_atom_type_description
_atom_type_scat_dispersion_real
_atom_type_scat_dispersion_imag
_atom_type_scat_source
C C 0.0033 0.0016 'International Tables Vol C Tables 4.2.6.8 and 6.1.1.4'
H H 0.0000 0.0000 'International Tables Vol C Tables 4.2.6.8 and 6.1.1.4'
O O 0.0106 0.0060 'International Tables Vol C Tables 4.2.6.8 and 6.1.1.4'
N N 0.0061 0.0033 'International Tables Vol C Tables 4.2.6.8 and 6.1.1.4'
Na Na 0.0362 0.0249 'International Tables Vol C Tables 4.2.6.8 and 6.1.1.4'

loop_
_geom_angle_atom_site_label_1
_geom_angle_atom_site_label_2
_geom_angle_atom_site_label_3
_geom_angle_site_symmetry_1
_geom_angle_site_symmetry_3
_geom_angle
_geom_angle_publ_flag
O4 Na1 O2W 3_766 . 97.45(7) ?
O4 Na1 O1W 3_766 . 84.24(7) ?
O2W Na1 O1W . . 92.58(7) ?
O4 Na1 O1 3_766 3_666 81.27(7) ?
O2W Na1 O1 . 3_666 94.91(8) ?
O1W Na1 O1 . 3_666 164.44(8) ?
O4 Na1 N1 3_766 3_666 147.95(8) ?
O2W Na1 N1 . 3_666 96.45(8) ?
O1W Na1 N1 . 3_666 123.79(8) ?
O1 Na1 N1 3_666 3_666 68.86(7) ?
O4 Na1 O4 3_766 . 84.16(7) ?
O2W Na1 O4 . . 171.50(8) ?
O1W Na1 O4 . . 79.24(7) ?
O1 Na1 O4 3_666 . 93.59(7) ?
N1 Na1 O4 3_666 . 86.31(7) ?
O4 Na1 Na1 3_766 3_766 44.22(5) ?
O2W Na1 Na1 . 3_766 140.98(7) ?
O1W Na1 Na1 . 3_766 78.72(6) ?
O1 Na1 Na1 3_666 3_766 86.90(6) ?
N1 Na1 Na1 3_666 3_766 120.13(7) ?
O4 Na1 Na1 . 3_766 39.94(4) ?
C5 N1 C2 . . 105.55(19) ?
C5 N1 Na1 . 3_666 141.28(17) ?
C2 N1 Na1 . 3_666 110.58(15) ?
C5 N2 C3 . . 108.2(2) ?
C5 N2 H2 . . 125.9 ?
C3 N2 H2 . . 125.9 ?
C1 O1 Na1 . 3_666 118.37(16) ?
C4 O3 H3 . . 109.5 ?
C4 O4 Na1 . 3_766 147.92(17) ?
C4 O4 Na1 . . 113.65(16) ?
Na1 O4 Na1 3_766 . 95.84(7) ?
Na1 O1W H1W . . 104(2) ?
Na1 O1W H2W . . 132(2) ?
H1W O1W H2W . . 111.4(15) ?
Na1 O2W H3W . . 111.2 ?
Na1 O2W H4W . . 101.4 ?
H3W O2W H4W . . 108.2 ?
H5W O3W H6W . . 112.6 ?
O1 C1 O2 . . 122.6(2) ?
O1 C1 C2 . . 119.6(2) ?
O2 C1 C2 . . 117.8(2) ?
C3 C2 N1 . . 109.7(2) ?
C3 C2 C1 . . 130.1(2) ?
N1 C2 C1 . . 120.1(2) ?
N2 C3 C2 . . 105.48(19) ?
N2 C3 C4 . . 120.8(2) ?
C2 C3 C4 . . 133.7(2) ?
O4 C4 O3 . . 123.3(2) ?
O4 C4 C3 . . 119.7(2) ?
O3 C4 C3 . . 116.9(2) ?
N1 C5 N2 . . 111.0(2) ?
N1 C5 C6 . . 126.4(2) ?
N2 C5 C6 . . 122.6(2) ?
C5 C6 C7 . . 113.6(2) ?
C5 C6 H6A . . 108.8 ?
C7 C6 H6A . . 108.8 ?
C5 C6 H6B . . 108.8 ?
C7 C6 H6B . . 108.8 ?
H6A C6 H6B . . 107.7 ?
C6 C7 H7A . . 109.5 ?
C6 C7 H7B . . 109.5 ?
H7A C7 H7B . . 109.5 ?
C6 C7 H7C . . 109.5 ?
H7A C7 H7C . . 109.5 ?
H7B C7 H7C . . 109.5 ?

loop_
_geom_bond_atom_site_label_1
_geom_bond_atom_site_label_2
_geom_bond_site_symmetry_2
_geom_bond_distance
_geom_bond_publ_flag
Na1 O4 3_766 2.378(2) ?
Na1 O2W . 2.384(2) ?
Na1 O1W . 2.396(2) ?
Na1 O1 3_666 2.433(2) ?
Na1 N1 3_666 2.498(2) ?
Na1 O4 . 2.583(2) ?
N1 C5 . 1.329(3) ?
N1 C2 . 1.383(3) ?
N1 Na1 3_666 2.498(2) ?
N2 C5 . 1.351(3) ?
N2 C3 . 1.369(3) ?
N2 H2 . 0.8600 ?
O1 C1 . 1.237(3) ?
O1 Na1 3_666 2.432(2) ?
O2 C1 . 1.296(3) ?
O3 C4 . 1.287(3) ?
O3 H3 . 0.8200 ?
O4 C4 . 1.234(3) ?
O4 Na1 3_766 2.378(2) ?
O1W H1W . 0.840(11) ?
O1W H2W . 0.843(11) ?
O2W H3W . 0.8500 ?
O2W H4W . 0.8500 ?
O3W H5W . 0.8500 ?
O3W H6W . 0.8499 ?
C1 C2 . 1.480(3) ?
C2 C3 . 1.377(3) ?
C3 C4 . 1.482(3) ?
C5 C6 . 1.499(3) ?
C6 C7 . 1.512(4) ?
C6 H6A . 0.9700 ?
C6 H6B . 0.9700 ?
C7 H7A . 0.9600 ?
C7 H7B . 0.9600 ?
C7 H7C . 0.9600 ?

loop_
_geom_hbond_atom_site_label_D
_geom_hbond_atom_site_label_H
_geom_hbond_atom_site_label_A
_geom_hbond_site_symmetry_A
_geom_hbond_distance_DH
_geom_hbond_distance_HA
_geom_hbond_distance_DA
_geom_hbond_angle_DHA
O3W H6W O2W 1_455 0.85 2.09 2.872(3) 154
O3W H5W O2 1_545 0.85 2.07 2.904(3) 165
O2W H4W O3 1_545 0.85 2.04 2.888(3) 174
O2W H3W O1 1_645 0.85 1.96 2.812(3) 174
O1W H2W O3W 2_656 0.843(11) 1.859(12) 2.701(3) 178(3)
O1W H1W O1 1_655 0.840(11) 2.326(17) 3.096(3) 152(3)
O3 H3 O2 . 0.82 1.64 2.453(2) 168
N2 H2 O1W 3_766 0.86 2.01 2.857(3) 171

loop_
_geom_torsion_atom_site_label_1
_geom_torsion_atom_site_label_2
_geom_torsion_atom_site_label_3
_geom_torsion_atom_site_label_4
_geom_torsion_site_symmetry_1
_geom_torsion_site_symmetry_2
_geom_torsion_site_symmetry_3
_geom_torsion_site_symmetry_4
_geom_torsion
_geom_torsion_publ_flag
O4 Na1 O4 C4 3_766 . . . 167.0(2) ?
O1W Na1 O4 C4 . . . . -107.73(17) ?
O1 Na1 O4 C4 3_666 . . . 86.20(17) ?
N1 Na1 O4 C4 3_666 . . . 17.68(17) ?
Na1 Na1 O4 C4 3_766 . . . 167.0(2) ?
O4 Na1 O4 Na1 3_766 . . 3_766 0.0 ?
O1W Na1 O4 Na1 . . . 3_766 85.23(7) ?
O1 Na1 O4 Na1 3_666 . . 3_766 -80.84(7) ?
N1 Na1 O4 Na1 3_666 . . 3_766 -149.36(8) ?
Na1 O1 C1 O2 3_666 . . . -168.77(19) ?
Na1 O1 C1 C2 3_666 . . . 10.4(3) ?
C5 N1 C2 C3 . . . . -1.1(3) ?
Na1 N1 C2 C3 3_666 . . . 164.78(16) ?
C5 N1 C2 C1 . . . . -179.3(2) ?
Na1 N1 C2 C1 3_666 . . . -13.5(3) ?
O1 C1 C2 C3 . . . . -175.0(3) ?
O2 C1 C2 C3 . . . . 4.3(4) ?
O1 C1 C2 N1 . . . . 2.9(4) ?
O2 C1 C2 N1 . . . . -177.8(2) ?
C5 N2 C3 C2 . . . . 0.0(3) ?
C5 N2 C3 C4 . . . . 177.7(2) ?
N1 C2 C3 N2 . . . . 0.6(3) ?
C1 C2 C3 N2 . . . . 178.7(2) ?
N1 C2 C3 C4 . . . . -176.6(3) ?
C1 C2 C3 C4 . . . . 1.5(5) ?
Na1 O4 C4 O3 3_766 . . . -121.0(3) ?
Na1 O4 C4 O3 . . . . 83.8(3) ?
Na1 O4 C4 C3 3_766 . . . 59.2(4) ?
Na1 O4 C4 C3 . . . . -96.0(2) ?
N2 C3 C4 O4 . . . . -5.9(4) ?
C2 C3 C4 O4 . . . . 171.0(3) ?
N2 C3 C4 O3 . . . . 174.3(2) ?
C2 C3 C4 O3 . . . . -8.9(4) ?
C2 N1 C5 N2 . . . . 1.1(3) ?
Na1 N1 C5 N2 3_666 . . . -157.43(19) ?
C2 N1 C5 C6 . . . . -178.6(3) ?
Na1 N1 C5 C6 3_666 . . . 22.8(5) ?
C3 N2 C5 N1 . . . . -0.7(3) ?
C3 N2 C5 C6 . . . . 179.0(2) ?
N1 C5 C6 C7 . . . . -5.9(4) ?
N2 C5 C6 C7 . . . . 174.4(2) ?
